data_1534964
loop_
_publ_author_name
'Malinovskii, Yu.A.'
'Bondareva, O.S.'

_publ_section_title
;
 Synthesis and crystal structure of LiHo3(GeO4)2F2
;
_journal_name_full 'Zhurnal Strukturnoi Khimii (Issue-No. from 1981)'
_journal_page_first 173
_journal_page_last 175
_journal_volume 32
_journal_year 1991
_chemical_formula_sum 'F2 Ge2 Ho3 Li O8'
_chemical_name_systematic 'Li Ho3 (Ge O4)2 F2'
_space_group_crystal_system monoclinic
_space_group_IT_number 15
_space_group_name_Hall '-I 2b'
_space_group_name_H-M_alt 'I 1 1 2/b'
_cell_angle_alpha 90
_cell_angle_beta 90
_cell_angle_gamma 89.58
_cell_formula_units_Z 4
_cell_length_a 13.325
_cell_length_b 11.67
_cell_length_c 5.016
_cell_volume 779.981
_citation_journal_id_ASTM ZSTKAI
_cod_data_source_file Malinovskii_ZSTKAI_1991_1198.cif
_cod_data_source_block F2Ge2Ho3Li1O8
_cod_depositor_comments
;
 Updating space group information.

 Antanas Vaitkus,
 2018-07-23
;
_cod_original_cell_volume 779.9808
_cod_original_formula_sum 'F2 Ge2 Ho3 Li1 O8'
_cod_database_code 1534964

loop_
_space_group_symop_id
_space_group_symop_operation_xyz
1 x,y,z
2 -x,-y+1/2,z
3 -x,-y,-z
4 x,y-1/2,-z
5 x+1/2,y+1/2,z+1/2
6 -x+1/2,-y+1,z+1/2
7 -x+1/2,-y+1/2,-z+1/2
8 x+1/2,y,-z+1/2

loop_
_atom_site_label
_atom_site_type_symbol
_atom_site_fract_x
_atom_site_fract_y
_atom_site_fract_z
_atom_site_occupancy
_atom_site_U_iso_or_equiv
Li1 Li+1 0.25 0.25 0.25 1 0.0
O1 O-2 0.1541 0.2136 0.929 1 0.0
Ho2 Ho+3 0.1214 0.0294 0.7944 1 0.0
O2 O-2 0.3689 0.1559 0.074 1 0.0
Ho1 Ho+3 0 0.25 0.2115 1 0.0
O3 O-2 0.4658 0.1047 0.582 1 0.0
Ge1 Ge+4 0.3549 0.1553 0.7346 1 0.0
F1 F-1 0.0722 0.0956 0.395 1 0.0
O4 O-2 0.2722 0.0605 0.598 1 0.0
